data_2104594
loop_
_publ_author_name
'Marsh, Richard E.'

_publ_section_title
;
 Space groups <i>P</i>1 and <i>Cc</i>: how are they doing?
;
_journal_coeditor_code BK5088
_journal_issue 6
_journal_name_full 'Acta Crystallographica Section B'
_journal_page_first 782
_journal_page_last 783
_journal_paper_doi 10.1107/S0108768109046448
_journal_volume 65
_journal_year 2009
_chemical_formula_sum 'C30 H30 N10 Ni2 O6'
_chemical_formula_weight 744.06
_chemical_name_systematic
;
bis(mu(2)-N-Salicylideneglycinato-N,O,O,O')-tetrakis(imidazole-N)-di-
nickel(ii)
;
_space_group_IT_number 2
_symmetry_cell_setting triclinic
_symmetry_space_group_name_Hall '-P 1'
_symmetry_space_group_name_H-M 'P -1'
_cell_angle_alpha 76.882(2)
_cell_angle_beta 79.524(2)
_cell_angle_gamma 66.3100(10)
_cell_formula_units_Z 1
_cell_length_a 9.5281(12)
_cell_length_b 9.6978(12)
_cell_length_c 9.7154(12)
_cell_measurement_reflns_used 1819
_cell_measurement_temperature 273(2)
_cell_volume 796.47(17)
_diffrn_ambient_temperature 273(2)
_diffrn_measurement_device_type 'CCD area detector'
_diffrn_radiation_monochromator graphite
_diffrn_radiation_source 'fine-focus sealed tube'
_diffrn_radiation_type MoK\a
_diffrn_radiation_wavelength 0.71073
_exptl_crystal_colour clear
_exptl_crystal_density_diffrn 1.551
_exptl_crystal_density_method 'not measured'
_exptl_crystal_F_000 384
_exptl_crystal_size_max 0.259
_exptl_crystal_size_mid 0.215
_exptl_crystal_size_min 0.059
_cod_data_source_file bk5088.cif
_cod_data_source_block DOCFOR
_cod_depositor_comments
;
The following automatic conversions were performed:
'_symmetry_cell_setting' value 'Triclinic' changed to 'triclinic'
according to '/home/saulius/struct/CIF-dictionaries/cif_core.dic'
dictionary named 'cif_core.dic' version 2.4.1 from 2010-06-29.

Automatic conversion script
Id: cif_fix_enum 1527 2010-12-29 10:47:43Z saulius 

The following automatic conversions were performed:

'_symmetry_cell_setting' value 'Triclinic' changed to 'triclinic'
according to /home/saulius/struct/CIF-dictionaries/cif_core.dic
dictionary named 'cif_core.dic' version 2.4.1 from 2010-06-29.

Automatic conversion script
Id: cif_fix_values 1715 2011-07-08 13:25:40Z adriana 
;
_cod_original_sg_symbol_H-M P-1
_cod_database_code 2104594

loop_
_symmetry_equiv_pos_as_xyz
'x, y, z'
'-x, -y, -z'

loop_
_atom_site_label
_atom_site_type_symbol
_atom_site_fract_x
_atom_site_fract_y
_atom_site_fract_z
_atom_site_occupancy
Ni1 Ni 0.46678 0.39730 0.64578 1
O1 O 0.3805 0.4821 0.4532 1
C1 C 0.3660 0.3882 0.3808 1
C2 C 0.2466 0.4452 0.2931 1
H1 H 0.1800 0.5468 0.2876 1
C3 C 0.2251 0.3542 0.2144 1
H2 H 0.1444 0.3948 0.1574 1
C4 C 0.3232 0.2030 0.2204 1
H3 H 0.3082 0.1414 0.1684 1
C5 C 0.4423 0.1442 0.3031 1
H4 H 0.5090 0.0430 0.3054 1
C6 C 0.4666 0.2336 0.3846 1
C7 C 0.5992 0.1619 0.4639 1
H5 H 0.6724 0.0688 0.4436 1
N1 N 0.6225 0.2182 0.5606 1
C8 C 0.7598 0.1412 0.6353 1
H6 H 0.8404 0.1764 0.5857 1
H7 H 0.7963 0.0320 0.6376 1
C9 C 0.7234 0.1745 0.7868 1
O2 O 0.6026 0.2838 0.8154 1
O3 O 0.8196 0.0907 0.8735 1
N2 N 0.3194 0.2764 0.7300 1
C10 C 0.3316 0.1868 0.8550 1
H8 H 0.4056 0.1694 0.9144 1
N3 N 0.2253 0.1238 0.8866 1
H9 H 0.2138 0.0622 0.9629 1
C11 C 0.1396 0.1751 0.7760 1
H10 H 0.0572 0.1506 0.7672 1
C12 C 0.1973 0.2694 0.6800 1
H11 H 0.1597 0.3216 0.5934 1
N4 N 0.3220 0.5681 0.7538 1
C13 C 0.3522 0.6125 0.8592 1
H12 H 0.4470 0.5708 0.8958 1
N5 N 0.2302 0.7249 0.9068 1
H13 H 0.2258 0.7698 0.9751 1
C14 C 0.1146 0.7558 0.8280 1
H14 H 0.0154 0.8292 0.8367 1
C15 C 0.1723 0.6584 0.7342 1
H15 H 0.1180 0.6533 0.6664 1

loop_
_geom_angle_atom_site_label_1
_geom_angle_atom_site_label_2
_geom_angle_atom_site_label_3
_geom_angle
_geom_angle_site_symmetry_1
_geom_angle_site_symmetry_2
_geom_angle_site_symmetry_3
_geom_angle_publ_flag
O1 Ni1 O2 166.67 . . . yes
O1 Ni1 N1 87.68 . . . yes
O1 Ni1 N2 95.46 . . . yes
O1 Ni1 N4 99.18 . . . yes
O1 Ni1 O1 81.85 . . 2_666 yes
O2 Ni1 N1 80.23 . . . yes
O2 Ni1 N2 90.49 . . . yes
O2 Ni1 N4 92.90 . . . yes
O1 Ni1 O2 91.71 2_666 . . yes
N1 Ni1 N2 91.53 . . . yes
N1 Ni1 N4 173.13 . . . yes
O1 Ni1 N1 86.26 2_666 . . yes
N2 Ni1 N4 88.35 . . . yes
O1 Ni1 N2 176.57 2_666 . . yes
O1 Ni1 N4 94.16 2_666 . . yes
Ni1 O1 C1 119.63 . . . yes
Ni1 O1 Ni1 98.15 . . 2_666 yes
Ni1 O1 C1 117.43 2_666 . . yes
Ni1 O2 C9 114.55 . . . yes
Ni1 N1 C7 125.12 . . . yes
Ni1 N1 C8 112.83 . . . yes
C7 N1 C8 121.41 . . . yes
Ni1 N2 C10 122.71 . . . yes
Ni1 N2 C12 132.74 . . . yes
C10 N2 C12 104.54 . . . yes
C10 N3 C11 106.98 . . . yes
Ni1 N4 C13 127.40 . . . yes
Ni1 N4 C15 127.53 . . . yes
C13 N4 C15 105.05 . . . yes
C13 N5 C14 107.55 . . . yes
C11 N3 H9 126.00 . . . no
C10 N3 H9 127.00 . . . no
C13 N5 H13 126.00 . . . no
C14 N5 H13 126.00 . . . no
O1 C1 C2 118.67 . . . yes
O1 C1 C6 123.82 . . . yes
C2 C1 C6 117.49 . . . no
C1 C2 C3 121.76 . . . no
C2 C3 C4 120.09 . . . no
C3 C4 C5 119.74 . . . no
C4 C5 C6 121.45 . . . no
C5 C6 C7 116.91 . . . no
C1 C6 C5 119.46 . . . no
C1 C6 C7 123.58 . . . no
N1 C7 C6 124.11 . . . yes
N1 C8 C9 109.91 . . . yes
O2 C9 O3 124.69 . . . yes
O2 C9 C8 118.22 . . . yes
O3 C9 C8 117.08 . . . yes
N2 C10 N3 112.16 . . . yes
N3 C11 C12 106.55 . . . yes
N2 C12 C11 109.78 . . . yes
N4 C13 N5 111.49 . . . yes
N5 C14 C15 105.98 . . . yes
N4 C15 C14 109.93 . . . yes
C1 C2 H1 119.00 . . . no
C3 C2 H1 119.00 . . . no
C2 C3 H2 120.00 . . . no
C4 C3 H2 120.00 . . . no
C3 C4 H3 120.00 . . . no
C5 C4 H3 120.00 . . . no
C4 C5 H4 119.00 . . . no
C6 C5 H4 119.00 . . . no
N1 C7 H5 118.00 . . . no
C6 C7 H5 118.00 . . . no
N1 C8 H6 110.00 . . . no
N1 C8 H7 110.00 . . . no
C9 C8 H6 110.00 . . . no
C9 C8 H7 110.00 . . . no
H6 C8 H7 108.00 . . . no
N2 C10 H8 124.00 . . . no
N3 C10 H8 124.00 . . . no
N3 C11 H10 127.00 . . . no
C12 C11 H10 127.00 . . . no
N2 C12 H11 125.00 . . . no
C11 C12 H11 125.00 . . . no
N4 C13 H12 124.00 . . . no
N5 C13 H12 124.00 . . . no
N5 C14 H14 127.00 . . . no
C15 C14 H14 127.00 . . . no
N4 C15 H15 125.00 . . . no
C14 C15 H15 125.00 . . . no

loop_
_geom_bond_atom_site_label_1
_geom_bond_atom_site_label_2
_geom_bond_distance
_geom_bond_site_symmetry_1
_geom_bond_site_symmetry_2
_geom_bond_publ_flag
Ni1 O1 2.0422 . . yes
Ni1 O2 2.0999 . . yes
Ni1 N1 2.0095 . . yes
Ni1 N2 2.1180 . . yes
Ni1 N4 2.0431 . . yes
Ni1 O1 2.1813 . 2_666 yes
O1 C1 1.3305 . . yes
O2 C9 1.2500 . . yes
O3 C9 1.2576 . . yes
N1 C7 1.2791 . . yes
N1 C8 1.4526 . . yes
N2 C10 1.3170 . . yes
N2 C12 1.3704 . . yes
N3 C10 1.3388 . . yes
N3 C11 1.3486 . . yes
N4 C13 1.3129 . . yes
N4 C15 1.3627 . . yes
N5 C13 1.3298 . . yes
N5 C14 1.3514 . . yes
N3 H9 0.8600 . . no
N5 H13 0.8600 . . no
C1 C2 1.3997 . . no
C1 C6 1.4145 . . no
C2 C3 1.3834 . . no
C3 C4 1.3809 . . no
C4 C5 1.3646 . . no
C5 C6 1.4042 . . no
C6 C7 1.4416 . . no
C8 C9 1.5268 . . no
C11 C12 1.3560 . . no
C14 C15 1.3477 . . no
C2 H1 0.9300 . . no
C3 H2 0.9300 . . no
C4 H3 0.9300 . . no
C5 H4 0.9300 . . no
C7 H5 0.9300 . . no
C8 H6 0.9700 . . no
C8 H7 0.9700 . . no
C10 H8 0.9300 . . no
C11 H10 0.9300 . . no
C12 H11 0.9300 . . no
C13 H12 0.9300 . . no
C14 H14 0.9300 . . no
C15 H15 0.9300 . . no
